data_4030557
loop_
_publ_author_name
'Feng, Xian'
'Wang, Jian-Jun'
'Xun, Zhan'
'Huang, Zhi-Bin'
'Shi, Da-Qing'

_publ_section_title
;
 Multicomponent Strategy to Indeno[2,1-c]pyridine and Hydroisoquinoline
 Derivatives through Cleavage of Carbon-Carbon Bond.
;
_journal_issue 2
_journal_name_full 'The Journal of organic chemistry'
_journal_page_first 1025
_journal_paper_doi 10.1021/jo5025199
_journal_volume 80
_journal_year 2015
_chemical_formula_sum 'C21 H19 N3 O S'
_chemical_formula_weight 361.45
_chemical_name_systematic
; 
 ? 
;
_space_group_IT_number 14
_symmetry_cell_setting monoclinic
_symmetry_space_group_name_Hall '-P 2ybc'
_symmetry_space_group_name_H-M 'P 1 21/c 1'
_atom_sites_solution_hydrogens geom
_atom_sites_solution_primary direct
_atom_sites_solution_secondary difmap
_audit_creation_method SHELXL-97
_cell_angle_alpha 90.00
_cell_angle_beta 103.629(2)
_cell_angle_gamma 90.00
_cell_formula_units_Z 4
_cell_length_a 15.1376(13)
_cell_length_b 6.8224(12)
_cell_length_c 18.6237(19)
_cell_measurement_reflns_used 432
_cell_measurement_temperature 293(2)
_cell_measurement_theta_max 28.1717
_cell_measurement_theta_min 2.7269
_cell_volume 1869.2(4)
_computing_cell_refinement 'Bruker FRAMBO'
_computing_data_collection 'Bruker FRAMBO'
_computing_data_reduction 'Bruker SAINT'
_computing_molecular_graphics 'Bruker SHELXTL'
_computing_publication_material 'Bruker SHELXTL'
_computing_structure_refinement 'SHELXL-97 (Sheldrick, 1997)'
_computing_structure_solution 'SHELXS-97 (Sheldrick, 1990)'
_diffrn_ambient_temperature 293(2)
_diffrn_measured_fraction_theta_full 0.998
_diffrn_measured_fraction_theta_max 0.998
_diffrn_measurement_device_type 'CCD area detector'
_diffrn_measurement_method 'phi and omega scans'
_diffrn_radiation_monochromator graphite
_diffrn_radiation_source 'fine-focus sealed tube'
_diffrn_radiation_type MoK\a
_diffrn_radiation_wavelength 0.71073
_diffrn_reflns_av_R_equivalents 0.0885
_diffrn_reflns_av_sigmaI/netI 0.1886
_diffrn_reflns_limit_h_max 18
_diffrn_reflns_limit_h_min -17
_diffrn_reflns_limit_k_max 7
_diffrn_reflns_limit_k_min -8
_diffrn_reflns_limit_l_max 21
_diffrn_reflns_limit_l_min -22
_diffrn_reflns_number 5781
_diffrn_reflns_theta_full 25.01
_diffrn_reflns_theta_max 25.01
_diffrn_reflns_theta_min 3.13
_exptl_absorpt_coefficient_mu 0.188
_exptl_absorpt_correction_T_max 0.9742
_exptl_absorpt_correction_T_min 0.9564
_exptl_absorpt_correction_type multi-scan
_exptl_absorpt_process_details sadabs
_exptl_crystal_colour colorless
_exptl_crystal_density_diffrn 1.284
_exptl_crystal_density_method 'not measured'
_exptl_crystal_description block
_exptl_crystal_F_000 760
_exptl_crystal_size_max 0.24
_exptl_crystal_size_mid 0.15
_exptl_crystal_size_min 0.14
_refine_diff_density_max 0.324
_refine_diff_density_min -0.280
_refine_diff_density_rms 0.058
_refine_ls_extinction_coef 0.0002(8)
_refine_ls_extinction_expression Fc^*^=kFc[1+0.001xFc^2^\l^3^/sin(2\q)]^-1/4^
_refine_ls_extinction_method SHELXL
_refine_ls_goodness_of_fit_ref 1.010
_refine_ls_hydrogen_treatment mixed
_refine_ls_matrix_type full
_refine_ls_number_parameters 248
_refine_ls_number_reflns 3286
_refine_ls_number_restraints 0
_refine_ls_restrained_S_all 1.010
_refine_ls_R_factor_all 0.2246
_refine_ls_R_factor_gt 0.0838
_refine_ls_shift/su_max 0.001
_refine_ls_shift/su_mean 0.000
_refine_ls_structure_factor_coef Fsqd
_refine_ls_weighting_details 'calc w=1/[\s^2^(Fo^2^)+(0.0430P)^2^+0.0000P] where P=(Fo^2^+2Fc^2^)/3'
_refine_ls_weighting_scheme calc
_refine_ls_wR_factor_gt 0.1476
_refine_ls_wR_factor_ref 0.2266
_reflns_number_gt 1183
_reflns_number_total 3286
_reflns_threshold_expression >2sigma(I)
_cod_data_source_file jo5025199_si_003.cif
_cod_data_source_block 130413e
_cod_depositor_comments
;
The following automatic conversions were performed:

'_symmetry_cell_setting' value 'Monoclinic' changed to 'monoclinic'
according to
/usr/data/users/saulius/automatic-downloads/current/ACS/lib/dictionaries/cif_core.dic
dictionary named 'cif_core.dic' version 2.4.2 from 2011-04-26.

Automatic conversion script
Id: cif_fix_values 3008 2015-01-20 13:52:24Z robertas 
;
_cod_original_sg_symbol_H-M P2(1)/c
_cod_database_code 4030557

loop_
_symmetry_equiv_pos_as_xyz
'x, y, z'
'-x, y+1/2, -z+1/2'
'-x, -y, -z'
'x, -y-1/2, z-1/2'

loop_
_atom_site_label
_atom_site_type_symbol
_atom_site_fract_x
_atom_site_fract_y
_atom_site_fract_z
_atom_site_U_iso_or_equiv
_atom_site_adp_type
_atom_site_occupancy
_atom_site_symmetry_multiplicity
_atom_site_calc_flag
_atom_site_refinement_flags
_atom_site_disorder_assembly
_atom_site_disorder_group
N1 N 0.2583(3) 0.6377(8) 0.2934(2) 0.0431(14) Uani 1 1 d . . .
N2 N 0.3228(3) 0.6071(8) 0.4199(3) 0.0556(16) Uani 1 1 d . . .
H2A H 0.2691 0.6072 0.4278 0.067 Uiso 1 1 calc R . .
H2B H 0.3695 0.5972 0.4564 0.067 Uiso 1 1 calc R . .
N3 N 0.5584(3) 0.6108(10) 0.4470(3) 0.0656(18) Uani 1 1 d . . .
O1 O 0.1981(4) 0.5589(10) 0.5117(3) 0.104(2) Uani 1 1 d . A .
H1 H 0.1924 0.6410 0.5425 0.124 Uiso 1 1 calc R . .
S1 S 0.16656(11) 0.6706(3) 0.15174(9) 0.0684(8) Uani 1 1 d . . .
C1 C 0.2629(4) 0.6468(9) 0.2182(3) 0.0419(17) Uani 1 1 d . . .
C2 C 0.3501(4) 0.6393(9) 0.2054(3) 0.0407(16) Uani 1 1 d . . .
C3 C 0.4266(4) 0.6291(9) 0.2629(3) 0.0374(15) Uani 1 1 d . . .
C4 C 0.4205(4) 0.6241(10) 0.3359(3) 0.0414(16) Uani 1 1 d . . .
C5 C 0.3338(4) 0.6222(9) 0.3506(3) 0.0404(16) Uani 1 1 d . . .
C6 C 0.4980(4) 0.6193(10) 0.3971(3) 0.0446(18) Uani 1 1 d . . .
C7 C 0.3737(4) 0.6385(11) 0.1310(3) 0.0499(19) Uani 1 1 d . . .
H7A H 0.3489 0.5244 0.1021 0.060 Uiso 1 1 calc R . .
H7B H 0.3522 0.7562 0.1031 0.060 Uiso 1 1 calc R . .
C8 C 0.4761(4) 0.6316(10) 0.1531(3) 0.0484(18) Uani 1 1 d . . .
C9 C 0.5075(4) 0.6281(9) 0.2306(3) 0.0400(16) Uani 1 1 d . . .
C10 C 0.5996(4) 0.6242(9) 0.2633(3) 0.0480(18) Uani 1 1 d . . .
H10 H 0.6199 0.6212 0.3145 0.058 Uiso 1 1 calc R . .
C11 C 0.6606(4) 0.6248(10) 0.2190(4) 0.059(2) Uani 1 1 d . . .
H11 H 0.7226 0.6238 0.2403 0.071 Uiso 1 1 calc R . .
C12 C 0.6302(4) 0.6268(10) 0.1426(4) 0.0563(19) Uani 1 1 d . . .
H12 H 0.6723 0.6268 0.1134 0.068 Uiso 1 1 calc R . .
C13 C 0.5380(4) 0.6289(10) 0.1089(3) 0.0512(18) Uani 1 1 d . . .
H13 H 0.5182 0.6284 0.0577 0.061 Uiso 1 1 calc R . .
C14 C 0.1692(4) 0.6431(12) 0.3105(3) 0.0503(19) Uani 1 1 d . . .
C15 C 0.1209(4) 0.4732(13) 0.3058(3) 0.065(2) Uani 1 1 d . . .
H15 H 0.1441 0.3575 0.2912 0.078 Uiso 1 1 calc R . .
C16 C 0.0367(5) 0.4755(15) 0.3231(4) 0.077(3) Uani 1 1 d . . .
H16 H 0.0016 0.3623 0.3197 0.092 Uiso 1 1 calc R . .
C17 C 0.0066(5) 0.6497(17) 0.3454(5) 0.085(3) Uani 1 1 d . . .
H17 H -0.0507 0.6539 0.3554 0.103 Uiso 1 1 calc R . .
C18 C 0.0566(5) 0.8147(15) 0.3534(4) 0.082(3) Uani 1 1 d . . .
H18 H 0.0351 0.9284 0.3709 0.098 Uiso 1 1 calc R . .
C19 C 0.1403(4) 0.8144(13) 0.3353(4) 0.068(2) Uani 1 1 d . . .
H19 H 0.1757 0.9273 0.3398 0.081 Uiso 1 1 calc R . .
C20 C 0.1796(9) 0.3698(19) 0.5364(6) 0.134(5) Uani 1 1 d . . .
H20A H 0.1173 0.3681 0.5415 0.161 Uiso 0.64(3) 1 calc PR A 1
H20B H 0.2187 0.3489 0.5851 0.161 Uiso 0.64(3) 1 calc PR A 1
H20C H 0.1644 0.3918 0.5835 0.161 Uiso 0.36(3) 1 d PR A 2
H20D H 0.2372 0.3007 0.5473 0.161 Uiso 0.36(3) 1 d PR A 2
C21 C 0.192(2) 0.203(3) 0.4883(10) 0.121(9) Uani 0.64(3) 1 d P A 1
H21A H 0.1523 0.2183 0.4403 0.182 Uiso 0.64(3) 1 calc PR A 1
H21B H 0.1781 0.0821 0.5099 0.182 Uiso 0.64(3) 1 calc PR A 1
H21C H 0.2540 0.1994 0.4839 0.182 Uiso 0.64(3) 1 calc PR A 1
C21' C 0.111(4) 0.226(6) 0.4935(16) 0.122(17) Uani 0.36(3) 1 d P A 2
H21D H 0.0662 0.1980 0.5208 0.182 Uiso 0.36(3) 1 calc PR A 2
H21E H 0.1415 0.1074 0.4857 0.182 Uiso 0.36(3) 1 calc PR A 2
H21F H 0.0821 0.2824 0.4466 0.182 Uiso 0.36(3) 1 calc PR A 2

loop_
_atom_site_aniso_label
_atom_site_aniso_U_11
_atom_site_aniso_U_22
_atom_site_aniso_U_33
_atom_site_aniso_U_23
_atom_site_aniso_U_13
_atom_site_aniso_U_12
N1 0.035(3) 0.059(4) 0.036(3) 0.000(3) 0.009(2) 0.002(3)
N2 0.035(3) 0.090(5) 0.040(3) 0.001(3) 0.006(2) -0.004(3)
N3 0.042(3) 0.101(5) 0.050(3) 0.002(4) 0.002(3) 0.005(4)
O1 0.108(4) 0.136(6) 0.084(4) -0.014(4) 0.055(4) -0.019(5)
S1 0.0413(10) 0.115(2) 0.0464(10) 0.0069(12) 0.0049(8) 0.0048(12)
C1 0.033(3) 0.053(5) 0.039(4) 0.001(3) 0.008(3) -0.001(3)
C2 0.036(3) 0.050(5) 0.038(3) -0.006(3) 0.013(3) -0.001(3)
C3 0.032(3) 0.041(4) 0.040(4) -0.002(3) 0.012(3) -0.007(3)
C4 0.032(3) 0.054(5) 0.038(3) 0.001(4) 0.006(3) 0.001(3)
C5 0.033(3) 0.055(5) 0.035(3) 0.002(4) 0.012(3) -0.002(3)
C6 0.031(3) 0.065(5) 0.040(4) 0.000(4) 0.014(3) -0.001(4)
C7 0.038(3) 0.079(6) 0.035(3) 0.000(4) 0.013(3) -0.003(4)
C8 0.046(4) 0.055(5) 0.047(4) 0.000(4) 0.016(3) -0.002(4)
C9 0.040(3) 0.039(4) 0.044(4) 0.001(3) 0.017(3) -0.004(3)
C10 0.036(3) 0.055(5) 0.055(4) 0.002(4) 0.016(3) 0.000(3)
C11 0.034(4) 0.062(5) 0.081(5) 0.002(5) 0.011(4) 0.008(4)
C12 0.052(4) 0.059(5) 0.064(5) 0.000(4) 0.026(4) 0.004(4)
C13 0.057(4) 0.057(5) 0.047(4) -0.002(4) 0.026(3) -0.001(4)
C14 0.033(4) 0.077(6) 0.046(4) -0.001(4) 0.020(3) -0.004(4)
C15 0.045(4) 0.093(7) 0.058(5) 0.005(5) 0.015(4) 0.000(5)
C16 0.049(5) 0.109(8) 0.069(5) 0.005(6) 0.007(4) -0.022(5)
C17 0.051(5) 0.133(10) 0.077(6) 0.013(7) 0.026(4) -0.001(6)
C18 0.056(5) 0.113(8) 0.080(5) -0.003(6) 0.024(4) 0.016(6)
C19 0.044(4) 0.099(7) 0.064(5) -0.005(5) 0.021(4) 0.000(5)
C20 0.160(11) 0.159(13) 0.101(9) 0.015(9) 0.068(9) -0.041(11)
C21 0.13(2) 0.145(18) 0.091(12) 0.014(13) 0.035(11) -0.014(15)
C21' 0.13(4) 0.15(3) 0.09(2) 0.01(2) 0.03(2) -0.01(3)

loop_
_atom_type_symbol
_atom_type_description
_atom_type_scat_dispersion_real
_atom_type_scat_dispersion_imag
_atom_type_scat_source
C C 0.0033 0.0016 'International Tables Vol C Tables 4.2.6.8 and 6.1.1.4'
H H 0.0000 0.0000 'International Tables Vol C Tables 4.2.6.8 and 6.1.1.4'
N N 0.0061 0.0033 'International Tables Vol C Tables 4.2.6.8 and 6.1.1.4'
O O 0.0106 0.0060 'International Tables Vol C Tables 4.2.6.8 and 6.1.1.4'
S S 0.1246 0.1234 'International Tables Vol C Tables 4.2.6.8 and 6.1.1.4'

loop_
_geom_angle_atom_site_label_1
_geom_angle_atom_site_label_2
_geom_angle_atom_site_label_3
_geom_angle
C5 N1 C1 123.0(4)
C5 N1 C14 118.5(4)
C1 N1 C14 118.5(5)
C5 N2 H2A 120.0
C5 N2 H2B 120.0
H2A N2 H2B 120.0
C20 O1 H1 109.5
C2 C1 N1 115.7(5)
C2 C1 S1 124.6(4)
N1 C1 S1 119.6(4)
C3 C2 C1 121.6(5)
C3 C2 C7 112.0(4)
C1 C2 C7 126.4(5)
C2 C3 C4 121.6(5)
C2 C3 C9 107.8(5)
C4 C3 C9 130.5(5)
C3 C4 C5 118.3(5)
C3 C4 C6 123.4(5)
C5 C4 C6 118.2(5)
N2 C5 N1 118.9(5)
N2 C5 C4 121.4(5)
N1 C5 C4 119.6(5)
N3 C6 C4 177.7(7)
C8 C7 C2 101.5(4)
C8 C7 H7A 111.5
C2 C7 H7A 111.5
C8 C7 H7B 111.5
C2 C7 H7B 111.5
H7A C7 H7B 109.3
C13 C8 C9 119.7(5)
C13 C8 C7 129.3(6)
C9 C8 C7 111.0(5)
C10 C9 C8 121.0(5)
C10 C9 C3 131.4(6)
C8 C9 C3 107.6(5)
C11 C10 C9 118.9(6)
C11 C10 H10 120.5
C9 C10 H10 120.5
C10 C11 C12 120.5(6)
C10 C11 H11 119.7
C12 C11 H11 119.7
C11 C12 C13 121.2(6)
C11 C12 H12 119.4
C13 C12 H12 119.4
C8 C13 C12 118.7(6)
C8 C13 H13 120.7
C12 C13 H13 120.7
C15 C14 C19 122.7(6)
C15 C14 N1 118.3(7)
C19 C14 N1 118.8(7)
C14 C15 C16 119.0(8)
C14 C15 H15 120.5
C16 C15 H15 120.5
C17 C16 C15 117.9(8)
C17 C16 H16 121.0
C15 C16 H16 121.0
C18 C17 C16 122.7(8)
C18 C17 H17 118.6
C16 C17 H17 118.6
C17 C18 C19 119.6(8)
C17 C18 H18 120.2
C19 C18 H18 120.2
C14 C19 C18 117.9(8)
C14 C19 H19 121.1
C18 C19 H19 121.1
O1 C20 C21 116.1(10)
O1 C20 C21' 125.5(16)
C21 C20 C21' 49.8(14)
O1 C20 H20A 108.3
C21 C20 H20A 108.3
C21' C20 H20A 58.8
O1 C20 H20B 108.3
C21 C20 H20B 108.3
C21' C20 H20B 126.2
H20A C20 H20B 107.4
O1 C20 H20C 105.0
C21 C20 H20C 138.8
C21' C20 H20C 107.4
H20A C20 H20C 58.0
H20B C20 H20C 53.0
O1 C20 H20D 105.9
C21 C20 H20D 61.2
C21' C20 H20D 105.5
H20A C20 H20D 145.1
H20B C20 H20D 54.0
H20C C20 H20D 106.1
C20 C21 H20D 39.7
C20 C21 H21A 109.5
H20D C21 H21A 143.2
C20 C21 H21B 109.5
H20D C21 H21B 102.0
C20 C21 H21C 109.5
H20D C21 H21C 76.1
C20 C21' H21D 109.5
C20 C21' H21E 109.5
H21D C21' H21E 109.5
C20 C21' H21F 109.5
H21D C21' H21F 109.5
H21E C21' H21F 109.5

loop_
_geom_bond_atom_site_label_1
_geom_bond_atom_site_label_2
_geom_bond_distance
N1 C5 1.371(7)
N1 C1 1.420(6)
N1 C14 1.458(7)
N2 C5 1.344(6)
N2 H2A 0.8600
N2 H2B 0.8600
N3 C6 1.141(7)
O1 C20 1.419(11)
O1 H1 0.8200
S1 C1 1.683(6)
C1 C2 1.396(7)
C2 C3 1.382(7)
C2 C7 1.512(7)
C3 C4 1.384(7)
C3 C9 1.487(7)
C4 C5 1.402(7)
C4 C6 1.431(8)
C7 C8 1.507(8)
C7 H7A 0.9700
C7 H7B 0.9700
C8 C13 1.387(7)
C8 C9 1.408(8)
C9 C10 1.383(8)
C10 C11 1.376(7)
C10 H10 0.9300
C11 C12 1.389(8)
C11 H11 0.9300
C12 C13 1.389(9)
C12 H12 0.9300
C13 H13 0.9300
C14 C15 1.362(9)
C14 C19 1.365(9)
C15 C16 1.388(9)
C15 H15 0.9300
C16 C17 1.372(11)
C16 H16 0.9300
C17 C18 1.345(10)
C17 H17 0.9300
C18 C19 1.386(9)
C18 H18 0.9300
C19 H19 0.9300
C20 C21 1.49(2)
C20 C21' 1.51(4)
C20 H20A 0.9700
C20 H20B 0.9700
C20 H20C 0.9699
C20 H20D 0.9700
C21 H20D 1.3300
C21 H21A 0.9600
C21 H21B 0.9600
C21 H21C 0.9600
C21' H21D 0.9600
C21' H21E 0.9600
C21' H21F 0.9600

loop_
_geom_torsion_atom_site_label_1
_geom_torsion_atom_site_label_2
_geom_torsion_atom_site_label_3
_geom_torsion_atom_site_label_4
_geom_torsion
C5 N1 C1 C2 -0.1(9)
C14 N1 C1 C2 -179.5(6)
C5 N1 C1 S1 -178.7(5)
C14 N1 C1 S1 2.0(8)
N1 C1 C2 C3 -1.7(9)
S1 C1 C2 C3 176.8(5)
N1 C1 C2 C7 177.5(6)
S1 C1 C2 C7 -4.0(10)
C1 C2 C3 C4 0.6(10)
C7 C2 C3 C4 -178.7(6)
C1 C2 C3 C9 -178.7(6)
C7 C2 C3 C9 2.0(8)
C2 C3 C4 C5 2.4(10)
C9 C3 C4 C5 -178.6(6)
C2 C3 C4 C6 -178.1(7)
C9 C3 C4 C6 0.9(11)
C1 N1 C5 N2 -177.5(6)
C14 N1 C5 N2 1.8(9)
C1 N1 C5 C4 3.1(10)
C14 N1 C5 C4 -177.6(6)
C3 C4 C5 N2 176.5(6)
C6 C4 C5 N2 -3.1(10)
C3 C4 C5 N1 -4.1(10)
C6 C4 C5 N1 176.4(6)
C3 C4 C6 N3 -136(19)
C5 C4 C6 N3 44(19)
C3 C2 C7 C8 -1.4(8)
C1 C2 C7 C8 179.3(6)
C2 C7 C8 C13 -179.7(7)
C2 C7 C8 C9 0.2(8)
C13 C8 C9 C10 0.7(11)
C7 C8 C9 C10 -179.2(6)
C13 C8 C9 C3 -179.1(6)
C7 C8 C9 C3 1.0(8)
C2 C3 C9 C10 178.3(7)
C4 C3 C9 C10 -0.8(12)
C2 C3 C9 C8 -1.8(8)
C4 C3 C9 C8 179.0(7)
C8 C9 C10 C11 0.3(10)
C3 C9 C10 C11 -179.8(7)
C9 C10 C11 C12 -0.8(11)
C10 C11 C12 C13 0.2(12)
C9 C8 C13 C12 -1.3(11)
C7 C8 C13 C12 178.6(7)
C11 C12 C13 C8 0.9(11)
C5 N1 C14 C15 -97.0(8)
C1 N1 C14 C15 82.3(8)
C5 N1 C14 C19 78.7(8)
C1 N1 C14 C19 -102.0(7)
C19 C14 C15 C16 3.5(10)
N1 C14 C15 C16 179.0(6)
C14 C15 C16 C17 -1.0(11)
C15 C16 C17 C18 -2.3(13)
C16 C17 C18 C19 3.2(13)
C15 C14 C19 C18 -2.6(11)
N1 C14 C19 C18 -178.1(6)
C17 C18 C19 C14 -0.7(11)
